data_4026290
loop_
_publ_author_name
'Akira Yoshimura'
'Christopher T. Banek'
'Mekhman S. Yusubov'
'Victor N. Nemykin'
'Viktor V. Zhdankin'

_publ_contact_author_address
; 
 Department of Chemistry & Biochemistry, 
 University of Minnesota Duluth,
 1039 University Drive 
 Duluth, MN, 55812, USA. 
;
_publ_contact_author_email vnemykin@d.umn.edu
_publ_contact_author_fax '+1 218 726 7394'
_publ_contact_author_name 'Victor Nemykin'
_publ_contact_author_phone '+1 218 726 6729'
_publ_section_title
;
 Preparation, X-ray Structure, and Reactivity of 2-Iodylpyridines:
 Recyclable Hypervalent Iodine(V) Reagents
;
_journal_name_full 'Journal of Organic Chemistry'
_journal_page_first 3812
_journal_page_last 3819
_journal_paper_doi 10.1021/jo200163m
_journal_volume 76
_journal_year 2011
_chemical_formula_moiety 'C8 H10 I1 N1 O3'
_chemical_formula_sum 'C8 H10 I N O3'
_chemical_formula_weight 295.08
_space_group_IT_number 14
_symmetry_cell_setting monoclinic
_symmetry_space_group_name_Hall '-P 2yn'
_symmetry_space_group_name_H-M 'P 1 21/n 1'
_atom_sites_solution_hydrogens geom
_atom_sites_solution_primary direct
_audit_creation_date 10-07-17
_audit_creation_method CRYSTALS_ver_14.05
_cell_angle_alpha 90
_cell_angle_beta 97.126(7)
_cell_angle_gamma 90
_cell_formula_units_Z 4
_cell_length_a 6.57260(10)
_cell_length_b 12.6845(2)
_cell_length_c 11.8472(8)
_cell_measurement_reflns_used 2251
_cell_measurement_temperature 298
_cell_measurement_theta_max 27
_cell_measurement_theta_min 3
_cell_volume 980.07(7)
_computing_cell_refinement 'CrystalClear 2.0'
_computing_data_collection 'CrystalClear 2.0'
_computing_data_reduction 'Crystal Structure 4.0'
_computing_molecular_graphics 'CAMERON (Watkin et al., 1996)'
_computing_publication_material 'CRYSTALS (Betteridge et al., 2003)'
_computing_structure_refinement 'CRYSTALS (Betteridge et al., 2003)'
_computing_structure_solution 'SHELXS 86 (Sheldrick, 1986)'
_diffrn_ambient_temperature 298
_diffrn_measured_fraction_theta_full 0.999
_diffrn_measured_fraction_theta_max 0.999
_diffrn_measurement_device 'Image Plate'
_diffrn_measurement_device_type 'Rigaku RAPID II'
_diffrn_measurement_method \w/2\q
_diffrn_radiation_monochromator graphite
_diffrn_radiation_type 'Mo K\a'
_diffrn_radiation_wavelength 0.71075
_diffrn_reflns_av_R_equivalents 0.022
_diffrn_reflns_limit_h_max 8
_diffrn_reflns_limit_h_min -8
_diffrn_reflns_limit_k_max 16
_diffrn_reflns_limit_k_min -16
_diffrn_reflns_limit_l_max 15
_diffrn_reflns_limit_l_min -15
_diffrn_reflns_number 18700
_diffrn_reflns_theta_full 27.485
_diffrn_reflns_theta_max 27.485
_diffrn_reflns_theta_min 3.212
_diffrn_standards_decay_% 0
_diffrn_standards_interval_time 8
_diffrn_standards_number 2251
_exptl_absorpt_coefficient_mu 3.243
_exptl_absorpt_correction_T_max 0.998
_exptl_absorpt_correction_T_min 0.789
_exptl_absorpt_correction_type multi-scan
_exptl_crystal_colour colorless
_exptl_crystal_density_diffrn 2.000
_exptl_crystal_description block
_exptl_crystal_F_000 568
_exptl_crystal_size_max 0.31
_exptl_crystal_size_mid 0.26
_exptl_crystal_size_min 0.18
_refine_diff_density_max 0.44
_refine_diff_density_min -0.29
_refine_ls_extinction_method none
_refine_ls_goodness_of_fit_ref 1.0008
_refine_ls_hydrogen_treatment none
_refine_ls_matrix_type full
_refine_ls_number_parameters 118
_refine_ls_number_reflns 2251
_refine_ls_number_restraints 0
_refine_ls_R_factor_all 0.0166
_refine_ls_R_factor_gt 0.0145
_refine_ls_shift/su_max 0.0021611
_refine_ls_shift/su_mean 3.5237622
_refine_ls_structure_factor_coef Fsqd
_refine_ls_weighting_details
;
 Method= Modified Sheldrick 
 w=1/[\s^2^(F^2^) + ( 0.02P)^2^ + 0.88P] 
 ,where P=(max(Fo^2^,0) + 2Fc^2^)/3 
;
_refine_ls_weighting_scheme calc
_refine_ls_wR_factor_all 0.0353
_refine_ls_wR_factor_gt 0.0346
_refine_ls_wR_factor_ref 0.0353
_reflns_limit_h_max 8
_reflns_limit_h_min -8
_reflns_limit_k_max 16
_reflns_limit_k_min 0
_reflns_limit_l_max 15
_reflns_limit_l_min 0
_reflns_number_gt 2083
_reflns_number_total 2259
_reflns_threshold_expression I>2.0\s(I)
_oxford_diffrn_Wilson_B_factor 0.00
_oxford_diffrn_Wilson_scale 0.00
_oxford_refine_ls_r_factor_ref 0.0166
_oxford_refine_ls_scale 0.7477(9)
_oxford_reflns_number_all 2251
_oxford_reflns_threshold_expression_ref I>-10.0\s(I)
_oxford_structure_analysis_title 2-IO2-3-nPrPy_Mo_RT
_cod_data_source_file jo200163m_si_003.cif
_cod_data_source_block 1
_cod_original_sg_symbol_H-M 'P 1 21/n 1 '
_cod_original_formula_sum 'C8 H10 I1 N1 O3'
_cod_database_code 4026290

loop_
_symmetry_equiv_pos_as_xyz
x,y,z
-x,-y,-z
-x+1/2,y+1/2,-z+1/2
x+1/2,-y+1/2,z+1/2

loop_
_atom_site_label
_atom_site_type_symbol
_atom_site_fract_x
_atom_site_fract_y
_atom_site_fract_z
_atom_site_U_iso_or_equiv
_atom_site_occupancy
_atom_site_adp_type
_atom_site_refinement_flags_posn
I1 I 0.243547(17) 0.531391(9) 0.449239(10) 0.0256 1.0000 Uani .
O1 O 0.0175(2) 0.60800(12) 0.46513(13) 0.0365 1.0000 Uani .
O2 O 0.4019(2) 0.55841(11) 0.58147(11) 0.0314 1.0000 Uani .
C1 C 0.3865(3) 0.64593(15) 0.35088(16) 0.0276 1.0000 Uani .
N1 N 0.5634(3) 0.68303(14) 0.39661(15) 0.0329 1.0000 Uani .
C2 C 0.6519(3) 0.75521(18) 0.33553(19) 0.0388 1.0000 Uani .
C3 C 0.5617(4) 0.79036(18) 0.2316(2) 0.0414 1.0000 Uani .
C4 C 0.3743(4) 0.74934(18) 0.18397(18) 0.0374 1.0000 Uani .
C5 C 0.2843(3) 0.67258(16) 0.24486(17) 0.0311 1.0000 Uani .
O3 O 0.1091(2) 0.61905(13) 0.21182(13) 0.0408 1.0000 Uani .
C6 C -0.0071(3) 0.64962(18) 0.10638(18) 0.0394 1.0000 Uani .
C7 C -0.1917(4) 0.5801(2) 0.0840(2) 0.0452 1.0000 Uani .
C8 C -0.3134(5) 0.6093(3) -0.0299(3) 0.0680 1.0000 Uani .
H1 H 0.7802 0.7785 0.3657 0.0452 1.0000 Uiso R
H2 H 0.6228 0.8444 0.1949 0.0499 1.0000 Uiso R
H3 H 0.3105 0.7730 0.1136 0.0433 1.0000 Uiso R
H4 H -0.0453 0.7219 0.1124 0.0471 1.0000 Uiso R
H5 H 0.0749 0.6464 0.0452 0.0470 1.0000 Uiso R
H6 H -0.2776 0.5877 0.1472 0.0540 1.0000 Uiso R
H7 H -0.1450 0.5074 0.0818 0.0540 1.0000 Uiso R
H8 H -0.4314 0.5658 -0.0393 0.1011 1.0000 Uiso R
H9 H -0.3551 0.6831 -0.0271 0.0997 1.0000 Uiso R
H10 H -0.2320 0.5983 -0.0908 0.0998 1.0000 Uiso R

loop_
_atom_site_aniso_label
_atom_site_aniso_U_11
_atom_site_aniso_U_22
_atom_site_aniso_U_33
_atom_site_aniso_U_23
_atom_site_aniso_U_13
_atom_site_aniso_U_12
I1 0.02408(7) 0.02824(7) 0.02504(7) 0.00280(5) 0.00574(4) 0.00165(5)
O1 0.0275(7) 0.0385(8) 0.0454(8) 0.0073(7) 0.0128(6) 0.0079(6)
O2 0.0331(7) 0.0376(7) 0.0235(6) 0.0006(6) 0.0029(5) 0.0065(6)
C1 0.0287(9) 0.0287(9) 0.0262(9) 0.0037(7) 0.0072(7) 0.0016(7)
N1 0.0288(8) 0.0383(9) 0.0319(9) 0.0037(7) 0.0050(7) -0.0010(7)
C2 0.0329(11) 0.0439(12) 0.0400(12) 0.0012(10) 0.0063(9) -0.0092(9)
C3 0.0452(13) 0.0393(12) 0.0415(12) 0.0068(10) 0.0125(10) -0.0086(10)
C4 0.0456(12) 0.0374(11) 0.0291(10) 0.0073(9) 0.0037(9) -0.0026(9)
C5 0.0317(10) 0.0320(10) 0.0296(9) 0.0019(8) 0.0034(8) 0.0000(8)
O3 0.0407(8) 0.0461(9) 0.0328(8) 0.0109(7) -0.0060(6) -0.0124(7)
C6 0.0422(12) 0.0405(12) 0.0330(11) 0.0055(9) -0.0045(9) -0.0019(10)
C7 0.0423(13) 0.0423(13) 0.0483(13) 0.0028(11) -0.0056(10) -0.0037(10)
C8 0.0555(17) 0.0693(19) 0.0709(19) 0.0149(16) -0.0251(14) -0.0168(15)

loop_
_atom_type_symbol
_atom_type_scat_dispersion_real
_atom_type_scat_dispersion_imag
_atom_type_scat_Cromer_Mann_a1
_atom_type_scat_Cromer_Mann_b1
_atom_type_scat_Cromer_Mann_a2
_atom_type_scat_Cromer_Mann_b2
_atom_type_scat_Cromer_Mann_a3
_atom_type_scat_Cromer_Mann_b3
_atom_type_scat_Cromer_Mann_a4
_atom_type_scat_Cromer_Mann_b4
_atom_type_scat_Cromer_Mann_c
_atom_type_scat_source
C 0.0033 0.0016 2.3100 20.8439 1.0200 10.2075 1.5886 0.5687 0.8650 51.6512 0.2156 'International Tables Vol C 4.2.6.8 and 6.1.1.4'
H 0.0000 0.0000 0.4930 10.5109 0.3229 26.1257 0.1402 3.1424 0.0408 57.7998 0.0030 'International Tables Vol C 4.2.6.8 and 6.1.1.4'
I -0.4742 1.8119 20.1472 4.3470 18.9949 0.3814 7.5138 27.7660 2.2735 66.8776 4.0712 'International Tables Vol C 4.2.6.8 and 6.1.1.4'
N 0.0061 0.0033 12.2126 0.0057 3.1322 9.8933 2.0125 28.9975 1.1663 0.5826 -11.5290 'International Tables Vol C 4.2.6.8 and 6.1.1.4'
O 0.0106 0.0060 3.0485 13.2771 2.2868 5.7011 1.5463 0.3239 0.8670 32.9089 0.2508 'International Tables Vol C 4.2.6.8 and 6.1.1.4'

loop_
_geom_angle_atom_site_label_1
_geom_angle_site_symmetry_1
_geom_angle_atom_site_label_2
_geom_angle_atom_site_label_3
_geom_angle
_geom_angle_publ_flag
O2 2_666 I1 O1 172.66(6) yes
O2 2_666 I1 O2 77.24(6) yes
O1 . I1 O2 101.60(7) yes
O2 2_666 I1 C1 76.47(6) yes
O1 . I1 C1 96.51(7) yes
O2 . I1 C1 95.66(7) yes
I1 2_666 O2 I1 102.76(6) yes
I1 . C1 N1 116.39(13) yes
I1 . C1 C5 117.35(14) yes
N1 . C1 C5 126.26(18) yes
C1 . N1 C2 116.37(18) yes
N1 . C2 C3 122.5(2) yes
N1 . C2 H1 116.5 no
C3 . C2 H1 121.0 no
C2 . C3 C4 120.3(2) yes
C2 . C3 H2 119.7 no
C4 . C3 H2 119.9 no
C3 . C4 C5 117.7(2) yes
C3 . C4 H3 121.2 no
C5 . C4 H3 121.1 no
C1 . C5 C4 116.83(19) yes
C1 . C5 O3 115.96(17) yes
C4 . C5 O3 127.20(19) yes
C5 . O3 C6 117.31(16) yes
O3 . C6 C7 109.10(18) yes
O3 . C6 H4 108.1 no
C7 . C6 H4 111.3 no
O3 . C6 H5 111.1 no
C7 . C6 H5 111.2 no
H4 . C6 H5 106.0 no
C6 . C7 C8 109.7(2) yes
C6 . C7 H6 109.4 no
C8 . C7 H6 110.9 no
C6 . C7 H7 108.1 no
C8 . C7 H7 109.8 no
H6 . C7 H7 108.8 no
C7 . C8 H8 107.1 no
C7 . C8 H9 108.8 no
H8 . C8 H9 109.5 no
C7 . C8 H10 110.4 no
H8 . C8 H10 110.5 no
H9 . C8 H10 110.5 no

loop_
_geom_bond_atom_site_label_1
_geom_bond_atom_site_label_2
_geom_bond_site_symmetry_2
_geom_bond_distance
_geom_bond_publ_flag
I1 O2 2_666 2.6592(14) yes
I1 O1 . 1.8049(13) yes
I1 O2 . 1.8028(14) yes
I1 C1 . 2.1500(18) yes
C1 N1 . 1.308(3) yes
C1 C5 . 1.390(3) yes
N1 C2 . 1.343(3) yes
C2 C3 . 1.373(3) yes
C2 H1 . 0.923 no
C3 C4 . 1.391(3) yes
C3 H2 . 0.929 no
C4 C5 . 1.387(3) yes
C4 H3 . 0.935 no
C5 O3 . 1.352(2) yes
O3 C6 . 1.434(2) yes
C6 C7 . 1.497(3) yes
C6 H4 . 0.956 no
C6 H5 . 0.957 no
C7 C8 . 1.527(3) yes
C7 H6 . 0.997 no
C7 H7 . 0.973 no
C8 H8 . 0.948 no
C8 H9 . 0.976 no
C8 H10 . 0.960 no
